data_4326534
loop_
_publ_author_name
'Qingbiao Zhao'
'Saritha Nellutla'
'Won-Joon Son'
'Shae A. Vaughn'
'Longfei Ye'
'Mark D. Smith'
'Vincent Caignaert'
'Michael Lufaso'
'Thomas M. Pekarek'
'Alex I. Smirnov'
'Myung-Hwan Whangbo'
'Hans-Conrad zur Loye'

_publ_section_title
;
 Ba4KFe3O9: A Novel Ferrite Containing Discrete 6-Membered Rings of
 Corner-Sharing FeO4 Tetrahedra
;
_journal_name_full 'Inorganic Chemistry'
_journal_page_first 10310
_journal_page_last 10318
_journal_paper_doi 10.1021/ic201374g
_journal_volume 50
_journal_year 2011
_chemical_formula_moiety 'Ba3.97 Fe3 K1.03 O9'
_chemical_formula_sum 'Ba3.97 Fe3 K1.03 O9'
_chemical_formula_weight 897.00
_chemical_name_systematic
; 
 ? 
;
_space_group_IT_number 205
_symmetry_cell_setting cubic
_symmetry_space_group_name_Hall '-P 2ac 2ab 3'
_symmetry_space_group_name_H-M 'P a -3'
_atom_sites_solution_hydrogens none
_atom_sites_solution_primary direct
_atom_sites_solution_secondary difmap
_audit_creation_method SHELXL-97
_cell_angle_alpha 90.00
_cell_angle_beta 90.00
_cell_angle_gamma 90.00
_cell_formula_units_Z 16
_cell_length_a 16.7644(2)
_cell_length_b 16.7644(2)
_cell_length_c 16.7644(2)
_cell_measurement_reflns_used 5628
_cell_measurement_temperature 150(2)
_cell_measurement_theta_max 32.429
_cell_measurement_theta_min 3.437
_cell_volume 4711.55(10)
_computing_cell_refinement 'SAINT-Plus Version 6.45 (Bruker, 2001)'
_computing_data_collection 'SMART Version 5.625 (Bruker, 2001)'
_computing_data_reduction 'SAINT-Plus Version 6.45 (Bruker, 2001)'
_computing_molecular_graphics various
_computing_publication_material 'SHELXTL Version 6.14 (Bruker, 2000)'
_computing_structure_refinement 'SHELXL-97 (Sheldrick, 1997)'
_computing_structure_solution 'SHELXS-97 (Sheldrick, 1990)'
_diffrn_ambient_temperature 150(2)
_diffrn_measured_fraction_theta_full 1.000
_diffrn_measured_fraction_theta_max 1.000
_diffrn_measurement_device_type 'Bruker SMART APEX CCD diffractometer'
_diffrn_measurement_method 'omega scans'
_diffrn_radiation_monochromator graphite
_diffrn_radiation_source 'fine-focus sealed tube'
_diffrn_radiation_type MoK\a
_diffrn_radiation_wavelength 0.71073
_diffrn_reflns_av_R_equivalents 0.0995
_diffrn_reflns_av_sigmaI/netI 0.0229
_diffrn_reflns_limit_h_max 25
_diffrn_reflns_limit_h_min -25
_diffrn_reflns_limit_k_max 25
_diffrn_reflns_limit_k_min -25
_diffrn_reflns_limit_l_max 25
_diffrn_reflns_limit_l_min -25
_diffrn_reflns_number 104498
_diffrn_reflns_theta_full 33.14
_diffrn_reflns_theta_max 33.14
_diffrn_reflns_theta_min 2.10
_exptl_absorpt_coefficient_mu 17.030
_exptl_absorpt_correction_T_max 1.0000
_exptl_absorpt_correction_T_min 0.3407
_exptl_absorpt_correction_type multi-scan
_exptl_absorpt_process_details 'SADABS Version 2.05 (Bruker, 2001)'
_exptl_crystal_colour black
_exptl_crystal_density_diffrn 5.058
_exptl_crystal_description irregular
_exptl_crystal_F_000 6270
_exptl_crystal_size_max 0.12
_exptl_crystal_size_mid 0.08
_exptl_crystal_size_min 0.06
_refine_diff_density_max 1.878
_refine_diff_density_min -2.073
_refine_diff_density_rms 0.282
_refine_ls_extinction_coef 0.000018(3)
_refine_ls_extinction_expression Fc^*^=kFc[1+0.001xFc^2^\l^3^/sin(2\q)]^-1/4^
_refine_ls_extinction_method SHELXL
_refine_ls_goodness_of_fit_ref 1.078
_refine_ls_hydrogen_treatment none
_refine_ls_matrix_type full
_refine_ls_number_parameters 108
_refine_ls_number_reflns 3008
_refine_ls_number_restraints 0
_refine_ls_restrained_S_all 1.078
_refine_ls_R_factor_all 0.0451
_refine_ls_R_factor_gt 0.0314
_refine_ls_shift/su_max 0.001
_refine_ls_shift/su_mean 0.000
_refine_ls_structure_factor_coef Fsqd
_refine_ls_weighting_details 'calc w=1/[\s^2^(Fo^2^)+(0.0295P)^2^+3.6676P] where P=(Fo^2^+2Fc^2^)/3'
_refine_ls_weighting_scheme calc
_refine_ls_wR_factor_gt 0.0632
_refine_ls_wR_factor_ref 0.0679
_reflns_number_gt 2415
_reflns_number_total 3008
_reflns_threshold_expression >2sigma(I)
_cod_data_source_file ic201374g_si_001.cif
_cod_data_source_block zq1078b
_cod_database_code 4326534

loop_
_symmetry_equiv_pos_as_xyz
'x, y, z'
'-x+1/2, -y, z+1/2'
'-x, y+1/2, -z+1/2'
'x+1/2, -y+1/2, -z'
'z, x, y'
'z+1/2, -x+1/2, -y'
'-z+1/2, -x, y+1/2'
'-z, x+1/2, -y+1/2'
'y, z, x'
'-y, z+1/2, -x+1/2'
'y+1/2, -z+1/2, -x'
'-y+1/2, -z, x+1/2'
'-x, -y, -z'
'x-1/2, y, -z-1/2'
'x, -y-1/2, z-1/2'
'-x-1/2, y-1/2, z'
'-z, -x, -y'
'-z-1/2, x-1/2, y'
'z-1/2, x, -y-1/2'
'z, -x-1/2, y-1/2'
'-y, -z, -x'
'y, -z-1/2, x-1/2'
'-y-1/2, z-1/2, x'
'y-1/2, z, -x-1/2'

loop_
_atom_site_label
_atom_site_type_symbol
_atom_site_fract_x
_atom_site_fract_y
_atom_site_fract_z
_atom_site_U_iso_or_equiv
_atom_site_adp_type
_atom_site_occupancy
_atom_site_symmetry_multiplicity
_atom_site_calc_flag
_atom_site_refinement_flags
Ba1 Ba 0.122681(14) 0.381104(14) 0.388127(15) 0.00865(7) Uani 1 1 d .
Ba2 Ba 0.135949(16) 0.371174(16) 0.137420(19) 0.01492(7) Uani 1 1 d .
Ba3 Ba 0.375434(16) 0.375434(16) 0.375434(16) 0.01197(9) Uani 1 3 d S
Ba4 Ba 0.5000 0.5000 0.5000 0.01150(18) Uani 0.962(5) 6 d SP
K4A K 0.5000 0.5000 0.5000 0.01150(18) Uani 0.038(5) 6 d SP
Fe1 Fe 0.01454(4) 0.01804(4) 0.25418(4) 0.00823(12) Uani 1 1 d .
Fe2 Fe 0.00415(3) 0.24072(4) 0.23739(4) 0.00764(11) Uani 1 1 d .
K1 K 0.12363(7) 0.12363(7) 0.12363(7) 0.0213(4) Uani 1 3 d S
K2 K 0.25593(3) 0.25593(3) 0.25593(3) 0.0103(2) Uani 0.574(3) 3 d SP
Ba2A Ba 0.25593(3) 0.25593(3) 0.25593(3) 0.0103(2) Uani 0.426(3) 3 d SP
K3 K 0.0000 0.0000 0.0000 0.0122(6) Uani 0.937(5) 6 d SP
Ba3A Ba 0.0000 0.0000 0.0000 0.0122(6) Uani 0.063(5) 6 d SP
O1 O 0.23317(18) 0.40743(18) 0.28208(18) 0.0136(6) Uani 1 1 d .
O2 O 0.00558(17) 0.25753(18) 0.12623(17) 0.0124(6) Uani 1 1 d .
O3 O 0.10247(18) 0.27103(18) 0.27566(18) 0.0126(6) Uani 1 1 d .
O4 O 0.01664(18) 0.48610(17) 0.34529(18) 0.0117(5) Uani 1 1 d .
O5 O 0.12973(17) 0.24236(18) 0.49639(17) 0.0123(6) Uani 1 1 d .
O6 O 0.0235(2) 0.4745(2) 0.15208(19) 0.0195(7) Uani 1 1 d .

loop_
_atom_site_aniso_label
_atom_site_aniso_U_11
_atom_site_aniso_U_22
_atom_site_aniso_U_33
_atom_site_aniso_U_23
_atom_site_aniso_U_13
_atom_site_aniso_U_12
Ba1 0.00860(10) 0.00876(10) 0.00857(11) 0.00040(8) -0.00019(8) -0.00018(8)
Ba2 0.00940(12) 0.01102(12) 0.02435(15) -0.00626(9) 0.00352(10) -0.00190(8)
Ba3 0.01197(9) 0.01197(9) 0.01197(9) 0.00165(9) 0.00165(9) 0.00165(9)
Ba4 0.01150(18) 0.01150(18) 0.01150(18) -0.00041(12) -0.00041(12) -0.00041(12)
K4A 0.01150(18) 0.01150(18) 0.01150(18) -0.00041(12) -0.00041(12) -0.00041(12)
Fe1 0.0082(3) 0.0087(3) 0.0078(3) -0.00002(19) 0.00025(19) 0.0001(2)
Fe2 0.0079(3) 0.0076(2) 0.0075(2) -0.0006(2) -0.00019(19) -0.0006(2)
K1 0.0213(4) 0.0213(4) 0.0213(4) 0.0099(5) 0.0099(5) 0.0099(5)
K2 0.0103(2) 0.0103(2) 0.0103(2) 0.00050(14) 0.00050(14) 0.00050(14)
Ba2A 0.0103(2) 0.0103(2) 0.0103(2) 0.00050(14) 0.00050(14) 0.00050(14)
K3 0.0122(6) 0.0122(6) 0.0122(6) 0.0011(4) 0.0011(4) 0.0011(4)
Ba3A 0.0122(6) 0.0122(6) 0.0122(6) 0.0011(4) 0.0011(4) 0.0011(4)
O1 0.0161(14) 0.0106(13) 0.0140(14) 0.0022(11) 0.0026(12) 0.0002(11)
O2 0.0131(14) 0.0159(14) 0.0080(13) -0.0013(11) -0.0001(11) -0.0018(11)
O3 0.0122(14) 0.0125(14) 0.0132(14) -0.0002(11) -0.0044(11) -0.0012(11)
O4 0.0128(14) 0.0117(13) 0.0105(13) 0.0025(11) -0.0017(11) -0.0009(11)
O5 0.0099(13) 0.0153(14) 0.0116(14) -0.0009(11) 0.0008(11) -0.0004(11)
O6 0.0213(17) 0.0258(17) 0.0116(14) -0.0021(13) 0.0020(13) 0.0085(14)

loop_
_atom_type_symbol
_atom_type_description
_atom_type_scat_dispersion_real
_atom_type_scat_dispersion_imag
_atom_type_scat_source
O O 0.0106 0.0060 'International Tables Vol C Tables 4.2.6.8 and 6.1.1.4'
Fe Fe 0.3463 0.8444 'International Tables Vol C Tables 4.2.6.8 and 6.1.1.4'
Ba Ba -0.3244 2.2819 'International Tables Vol C Tables 4.2.6.8 and 6.1.1.4'
K K 0.2009 0.2494 'International Tables Vol C Tables 4.2.6.8 and 6.1.1.4'

loop_
_geom_angle_atom_site_label_1
_geom_angle_atom_site_label_2
_geom_angle_atom_site_label_3
_geom_angle
_geom_angle_site_symmetry_1
_geom_angle_site_symmetry_3
O4 Ba1 O1 100.53(9) . .
O4 Ba1 O3 100.75(9) . .
O1 Ba1 O3 74.00(9) . .
O4 Ba1 O4 75.46(10) . 18_665
O1 Ba1 O4 97.13(9) . 18_665
O3 Ba1 O4 169.75(9) . 18_665
O4 Ba1 O4 75.45(10) . 24_556
O1 Ba1 O4 170.91(9) . 24_556
O3 Ba1 O4 98.53(9) . 24_556
O4 Ba1 O4 89.80(12) 18_665 24_556
O4 Ba1 O5 136.86(9) . .
O1 Ba1 O5 121.63(9) . .
O3 Ba1 O5 83.93(9) . .
O4 Ba1 O5 105.41(8) 18_665 .
O4 Ba1 O5 61.49(8) 24_556 .
O4 Ba1 O2 136.34(8) . 22_566
O1 Ba1 O2 85.36(9) . 22_566
O3 Ba1 O2 122.19(8) . 22_566
O4 Ba1 O2 60.88(8) 18_665 22_566
O4 Ba1 O2 103.22(8) 24_556 22_566
O5 Ba1 O2 62.24(8) . 22_566
O4 Ba1 Fe2 161.26(7) . 22_566
O1 Ba1 Fe2 94.32(7) . 22_566
O3 Ba1 Fe2 94.24(7) . 22_566
O4 Ba1 Fe2 91.51(6) 18_665 22_566
O4 Ba1 Fe2 91.37(6) 24_556 22_566
O5 Ba1 Fe2 33.68(6) . 22_566
O2 Ba1 Fe2 33.41(6) 22_566 22_566
O4 Ba1 Ba3A 49.24(7) . 3
O1 Ba1 Ba3A 134.62(7) . 3
O3 Ba1 Ba3A 135.70(6) . 3
O4 Ba1 Ba3A 48.27(6) 18_665 3
O4 Ba1 Ba3A 48.27(6) 24_556 3
O5 Ba1 Ba3A 98.39(6) . 3
O2 Ba1 Ba3A 96.72(6) 22_566 3
Fe2 Ba1 Ba3A 112.027(11) 22_566 3
O4 Ba1 K3 49.24(7) . 3
O1 Ba1 K3 134.62(7) . 3
O3 Ba1 K3 135.70(6) . 3
O4 Ba1 K3 48.27(6) 18_665 3
O4 Ba1 K3 48.27(6) 24_556 3
O5 Ba1 K3 98.39(6) . 3
O2 Ba1 K3 96.72(6) 22_566 3
Fe2 Ba1 K3 112.027(11) 22_566 3
Ba3A Ba1 K3 0.0 3 3
O4 Ba1 Fe1 105.04(7) . 20_566
O1 Ba1 Fe1 83.91(7) . 20_566
O3 Ba1 Fe1 148.63(7) . 20_566
O4 Ba1 Fe1 30.69(6) 18_665 20_566
O4 Ba1 Fe1 104.95(6) 24_556 20_566
O5 Ba1 Fe1 89.21(6) . 20_566
O2 Ba1 Fe1 31.98(6) 22_566 20_566
Fe2 Ba1 Fe1 65.048(16) 22_566 20_566
Ba3A Ba1 Fe1 75.562(11) 3 20_566
K3 Ba1 Fe1 75.562(11) 3 20_566
O4 Ba1 Fe1 104.96(7) . 22_566
O1 Ba1 Fe1 149.68(7) . 22_566
O3 Ba1 Fe1 85.26(7) . 22_566
O4 Ba1 Fe1 104.88(6) 18_665 22_566
O4 Ba1 Fe1 30.60(6) 24_556 22_566
O5 Ba1 Fe1 32.14(6) . 22_566
O2 Ba1 Fe1 87.40(6) 22_566 22_566
Fe2 Ba1 Fe1 64.926(15) 22_566 22_566
Ba3A Ba1 Fe1 75.471(11) 3 22_566
K3 Ba1 Fe1 75.471(11) 3 22_566
Fe1 Ba1 Fe1 104.70(2) 20_566 22_566
O6 Ba2 O5 88.03(10) . 9
O6 Ba2 O3 170.30(10) . 9
O5 Ba2 O3 84.47(9) 9 9
O6 Ba2 O2 84.08(10) . .
O5 Ba2 O2 169.32(9) 9 .
O3 Ba2 O2 102.54(8) 9 .
O6 Ba2 O3 99.84(10) . .
O5 Ba2 O3 126.86(8) 9 .
O3 Ba2 O3 89.59(12) 9 .
O2 Ba2 O3 61.90(8) . .
O6 Ba2 O1 100.68(10) . .
O5 Ba2 O1 61.95(8) 9 .
O3 Ba2 O1 81.18(8) 9 .
O2 Ba2 O1 126.64(8) . .
O3 Ba2 O1 64.95(8) . .
O6 Ba2 O5 118.13(9) . 15_565
O5 Ba2 O5 117.57(5) 9 15_565
O3 Ba2 O5 60.82(8) 9 15_565
O2 Ba2 O5 60.85(8) . 15_565
O3 Ba2 O5 104.55(8) . 15_565
O1 Ba2 O5 141.17(8) . 15_565
O6 Ba2 O6 77.07(12) . 20_565
O5 Ba2 O6 59.70(8) 9 20_565
O3 Ba2 O6 93.81(8) 9 20_565
O2 Ba2 O6 111.29(8) . 20_565
O3 Ba2 O6 172.98(8) . 20_565
O1 Ba2 O6 121.64(8) . 20_565
O5 Ba2 O6 71.96(8) 15_565 20_565
O6 Ba2 K2 139.03(7) . .
O5 Ba2 K2 94.39(6) 9 .
O3 Ba2 K2 48.08(6) 9 .
O2 Ba2 K2 96.28(6) . .
O3 Ba2 K2 47.71(6) . .
O1 Ba2 K2 47.36(6) . .
O5 Ba2 K2 96.79(6) 15_565 .
O6 Ba2 K2 137.91(6) 20_565 .
O6 Ba2 Fe1 91.16(8) . 9
O5 Ba2 Fe1 140.57(6) 9 9
O3 Ba2 Fe1 90.75(6) 9 9
O2 Ba2 Fe1 32.97(6) . 9
O3 Ba2 Fe1 92.11(6) . 9
O1 Ba2 Fe1 155.54(6) . 9
O5 Ba2 Fe1 33.13(5) 15_565 9
O6 Ba2 Fe1 81.72(6) 20_565 9
K2 Ba2 Fe1 111.151(17) . 9
O6 Ba2 Fe2 85.04(8) . .
O5 Ba2 Fe2 153.92(6) 9 .
O3 Ba2 Fe2 104.36(6) 9 .
O2 Ba2 Fe2 32.22(6) . .
O3 Ba2 Fe2 31.35(6) . .
O1 Ba2 Fe2 94.71(6) . .
O5 Ba2 Fe2 87.70(6) 15_565 .
O6 Ba2 Fe2 141.63(6) 20_565 .
K2 Ba2 Fe2 75.096(13) . .
Fe1 Ba2 Fe2 64.821(15) 9 .
O1 Ba3 O1 78.96(9) 9 5
O1 Ba3 O1 78.96(9) 9 .
O1 Ba3 O1 78.96(9) 5 .
O1 Ba3 O2 136.71(8) 9 22_566
O1 Ba3 O2 59.56(8) 5 22_566
O1 Ba3 O2 81.35(8) . 22_566
O1 Ba3 O2 81.35(8) 9 18_665
O1 Ba3 O2 136.71(8) 5 18_665
O1 Ba3 O2 59.56(8) . 18_665
O2 Ba3 O2 119.880(7) 22_566 18_665
O1 Ba3 O2 59.56(8) 9 14_656
O1 Ba3 O2 81.35(8) 5 14_656
O1 Ba3 O2 136.71(8) . 14_656
O2 Ba3 O2 119.880(7) 22_566 14_656
O2 Ba3 O2 119.880(7) 18_665 14_656
O1 Ba3 O6 119.41(8) 9 22_566
O1 Ba3 O6 91.10(9) 5 22_566
O1 Ba3 O6 157.32(9) . 22_566
O2 Ba3 O6 76.05(9) 22_566 22_566
O2 Ba3 O6 132.04(8) 18_665 22_566
O2 Ba3 O6 59.87(8) 14_656 22_566
O1 Ba3 O6 157.32(9) 9 18_665
O1 Ba3 O6 119.41(8) 5 18_665
O1 Ba3 O6 91.10(9) . 18_665
O2 Ba3 O6 59.87(8) 22_566 18_665
O2 Ba3 O6 76.05(9) 18_665 18_665
O2 Ba3 O6 132.04(8) 14_656 18_665
O6 Ba3 O6 75.98(10) 22_566 18_665
O1 Ba3 O6 91.10(9) 9 14_656
O1 Ba3 O6 157.32(9) 5 14_656
O1 Ba3 O6 119.41(8) . 14_656
O2 Ba3 O6 132.04(8) 22_566 14_656
O2 Ba3 O6 59.87(8) 18_665 14_656
O2 Ba3 O6 76.05(9) 14_656 14_656
O6 Ba3 O6 75.98(10) 22_566 14_656
O6 Ba3 O6 75.98(10) 18_665 14_656
O1 Ba3 K2 47.23(6) 9 .
O1 Ba3 K2 47.23(6) 5 .
O1 Ba3 K2 47.23(6) . .
O2 Ba3 K2 91.99(6) 22_566 .
O2 Ba3 K2 91.99(6) 18_665 .
O2 Ba3 K2 91.99(6) 14_656 .
O6 Ba3 K2 134.70(6) 22_566 .
O6 Ba3 K2 134.70(6) 18_665 .
O6 Ba3 K2 134.70(6) 14_656 .
O1 Ba3 K4A 132.77(6) 9 .
O1 Ba3 K4A 132.77(6) 5 .
O1 Ba3 K4A 132.77(6) . .
O2 Ba3 K4A 88.01(6) 22_566 .
O2 Ba3 K4A 88.01(6) 18_665 .
O2 Ba3 K4A 88.01(6) 14_656 .
O6 Ba3 K4A 45.30(6) 22_566 .
O6 Ba3 K4A 45.30(6) 18_665 .
O6 Ba3 K4A 45.30(6) 14_656 .
K2 Ba3 K4A 180.00(3) . .
O6 Ba4 O6 180.000(1) 22_566 10_655
O6 Ba4 O6 90.72(11) 22_566 18_665
O6 Ba4 O6 89.28(11) 10_655 18_665
O6 Ba4 O6 89.28(11) 22_566 6_556
O6 Ba4 O6 90.72(11) 10_655 6_556
O6 Ba4 O6 180.0 18_665 6_556
O6 Ba4 O6 90.72(11) 22_566 14_656
O6 Ba4 O6 89.28(11) 10_655 14_656
O6 Ba4 O6 90.72(11) 18_665 14_656
O6 Ba4 O6 89.28(11) 6_556 14_656
O6 Ba4 O6 89.28(11) 22_566 2_565
O6 Ba4 O6 90.72(11) 10_655 2_565
O6 Ba4 O6 89.28(11) 18_665 2_565
O6 Ba4 O6 90.72(11) 6_556 2_565
O6 Ba4 O6 180.0 14_656 2_565
O6 Ba4 Ba3 124.75(8) 22_566 13_666
O6 Ba4 Ba3 55.25(8) 10_655 13_666
O6 Ba4 Ba3 124.75(8) 18_665 13_666
O6 Ba4 Ba3 55.25(8) 6_556 13_666
O6 Ba4 Ba3 124.75(8) 14_656 13_666
O6 Ba4 Ba3 55.25(8) 2_565 13_666
O6 Ba4 Ba3 55.25(8) 22_566 .
O6 Ba4 Ba3 124.75(8) 10_655 .
O6 Ba4 Ba3 55.25(8) 18_665 .
O6 Ba4 Ba3 124.75(8) 6_556 .
O6 Ba4 Ba3 55.25(8) 14_656 .
O6 Ba4 Ba3 124.75(8) 2_565 .
Ba3 Ba4 Ba3 180.000(7) 13_666 .
O6 Ba4 Ba2 40.93(7) 22_566 22_566
O6 Ba4 Ba2 139.07(7) 10_655 22_566
O6 Ba4 Ba2 69.15(7) 18_665 22_566
O6 Ba4 Ba2 110.85(7) 6_556 22_566
O6 Ba4 Ba2 123.90(8) 14_656 22_566
O6 Ba4 Ba2 56.10(8) 2_565 22_566
Ba3 Ba4 Ba2 108.896(4) 13_666 22_566
Ba3 Ba4 Ba2 71.104(4) . 22_566
O6 Ba4 Ba2 139.07(7) 22_566 10_655
O6 Ba4 Ba2 40.93(7) 10_655 10_655
O6 Ba4 Ba2 110.85(7) 18_665 10_655
O6 Ba4 Ba2 69.15(7) 6_556 10_655
O6 Ba4 Ba2 56.10(8) 14_656 10_655
O6 Ba4 Ba2 123.90(8) 2_565 10_655
Ba3 Ba4 Ba2 71.104(4) 13_666 10_655
Ba3 Ba4 Ba2 108.896(4) . 10_655
Ba2 Ba4 Ba2 180.000(8) 22_566 10_655
O6 Ba4 Ba2 123.90(8) 22_566 18_665
O6 Ba4 Ba2 56.10(8) 10_655 18_665
O6 Ba4 Ba2 40.93(7) 18_665 18_665
O6 Ba4 Ba2 139.07(7) 6_556 18_665
O6 Ba4 Ba2 69.15(7) 14_656 18_665
O6 Ba4 Ba2 110.85(7) 2_565 18_665
Ba3 Ba4 Ba2 108.896(4) 13_666 18_665
Ba3 Ba4 Ba2 71.104(4) . 18_665
Ba2 Ba4 Ba2 110.040(4) 22_566 18_665
Ba2 Ba4 Ba2 69.960(4) 10_655 18_665
O6 Ba4 Ba2 56.10(8) 22_566 6_556
O6 Ba4 Ba2 123.90(8) 10_655 6_556
O6 Ba4 Ba2 139.07(7) 18_665 6_556
O6 Ba4 Ba2 40.93(7) 6_556 6_556
O6 Ba4 Ba2 110.85(7) 14_656 6_556
O6 Ba4 Ba2 69.15(7) 2_565 6_556
Ba3 Ba4 Ba2 71.104(4) 13_666 6_556
Ba3 Ba4 Ba2 108.896(4) . 6_556
Ba2 Ba4 Ba2 69.960(4) 22_566 6_556
Ba2 Ba4 Ba2 110.040(4) 10_655 6_556
Ba2 Ba4 Ba2 180.0 18_665 6_556
O6 K4A O6 180.000(1) 22_566 10_655
O6 K4A O6 90.72(11) 22_566 18_665
O6 K4A O6 89.28(11) 10_655 18_665
O6 K4A O6 89.28(11) 22_566 6_556
O6 K4A O6 90.72(11) 10_655 6_556
O6 K4A O6 180.0 18_665 6_556
O6 K4A O6 90.72(11) 22_566 14_656
O6 K4A O6 89.28(11) 10_655 14_656
O6 K4A O6 90.72(11) 18_665 14_656
O6 K4A O6 89.28(11) 6_556 14_656
O6 K4A O6 89.28(11) 22_566 2_565
O6 K4A O6 90.72(11) 10_655 2_565
O6 K4A O6 89.28(11) 18_665 2_565
O6 K4A O6 90.72(11) 6_556 2_565
O6 K4A O6 180.0 14_656 2_565
O6 K4A Ba3 124.75(8) 22_566 13_666
O6 K4A Ba3 55.25(8) 10_655 13_666
O6 K4A Ba3 124.75(8) 18_665 13_666
O6 K4A Ba3 55.25(8) 6_556 13_666
O6 K4A Ba3 124.75(8) 14_656 13_666
O6 K4A Ba3 55.25(8) 2_565 13_666
O6 K4A Ba3 55.25(8) 22_566 .
O6 K4A Ba3 124.75(8) 10_655 .
O6 K4A Ba3 55.25(8) 18_665 .
O6 K4A Ba3 124.75(8) 6_556 .
O6 K4A Ba3 55.25(8) 14_656 .
O6 K4A Ba3 124.75(8) 2_565 .
Ba3 K4A Ba3 180.000(7) 13_666 .
O6 K4A Ba2 40.93(7) 22_566 22_566
O6 K4A Ba2 139.07(7) 10_655 22_566
O6 K4A Ba2 69.15(7) 18_665 22_566
O6 K4A Ba2 110.85(7) 6_556 22_566
O6 K4A Ba2 123.90(8) 14_656 22_566
O6 K4A Ba2 56.10(8) 2_565 22_566
Ba3 K4A Ba2 108.896(4) 13_666 22_566
Ba3 K4A Ba2 71.104(4) . 22_566
O6 K4A Ba2 139.07(7) 22_566 10_655
O6 K4A Ba2 40.93(7) 10_655 10_655
O6 K4A Ba2 110.85(7) 18_665 10_655
O6 K4A Ba2 69.15(7) 6_556 10_655
O6 K4A Ba2 56.10(8) 14_656 10_655
O6 K4A Ba2 123.90(8) 2_565 10_655
Ba3 K4A Ba2 71.104(4) 13_666 10_655
Ba3 K4A Ba2 108.896(4) . 10_655
Ba2 K4A Ba2 180.000(8) 22_566 10_655
O6 K4A Ba2 123.90(8) 22_566 18_665
O6 K4A Ba2 56.10(8) 10_655 18_665
O6 K4A Ba2 40.93(7) 18_665 18_665
O6 K4A Ba2 139.07(7) 6_556 18_665
O6 K4A Ba2 69.15(7) 14_656 18_665
O6 K4A Ba2 110.85(7) 2_565 18_665
Ba3 K4A Ba2 108.896(4) 13_666 18_665
Ba3 K4A Ba2 71.104(4) . 18_665
Ba2 K4A Ba2 110.040(4) 22_566 18_665
Ba2 K4A Ba2 69.960(4) 10_655 18_665
O6 K4A Ba2 56.10(8) 22_566 6_556
O6 K4A Ba2 123.90(8) 10_655 6_556
O6 K4A Ba2 139.07(7) 18_665 6_556
O6 K4A Ba2 40.93(7) 6_556 6_556
O6 K4A Ba2 110.85(7) 14_656 6_556
O6 K4A Ba2 69.15(7) 2_565 6_556
Ba3 K4A Ba2 71.104(4) 13_666 6_556
Ba3 K4A Ba2 108.896(4) . 6_556
Ba2 K4A Ba2 69.960(4) 22_566 6_556
Ba2 K4A Ba2 110.040(4) 10_655 6_556
Ba2 K4A Ba2 180.0 18_665 6_556
O4 Fe1 O6 124.20(15) 3_545 3_545
O4 Fe1 O2 106.19(13) 3_545 5
O6 Fe1 O2 105.92(15) 3_545 5
O4 Fe1 O5 105.73(14) 3_545 19_556
O6 Fe1 O5 107.95(15) 3_545 19_556
O2 Fe1 O5 105.53(13) 5 19_556
O4 Fe1 K1 73.47(10) 3_545 .
O6 Fe1 K1 162.10(11) 3_545 .
O2 Fe1 K1 62.40(9) 5 .
O5 Fe1 K1 65.61(9) 19_556 .
O4 Fe1 Ba2 148.63(10) 3_545 5
O6 Fe1 Ba2 87.08(11) 3_545 5
O2 Fe1 Ba2 57.01(9) 5 5
O5 Fe1 Ba2 60.99(9) 19_556 5
K1 Fe1 Ba2 75.18(4) . 5
O4 Fe1 Ba1 52.85(9) 3_545 23_655
O6 Fe1 Ba1 117.10(12) 3_545 23_655
O2 Fe1 Ba1 57.47(9) 5 23_655
O5 Fe1 Ba1 134.55(9) 19_556 23_655
K1 Fe1 Ba1 69.57(2) . 23_655
Ba2 Fe1 Ba1 114.058(18) 5 23_655
O4 Fe1 Ba1 52.69(9) 3_545 19_556
O6 Fe1 Ba1 122.02(11) 3_545 19_556
O2 Fe1 Ba1 131.60(10) 5 19_556
O5 Fe1 Ba1 55.85(9) 19_556 19_556
K1 Fe1 Ba1 69.49(2) . 19_556
Ba2 Fe1 Ba1 115.651(18) 5 19_556
Ba1 Fe1 Ba1 101.494(17) 23_655 19_556
O4 Fe1 Ba2 115.80(9) 3_545 24_556
O6 Fe1 Ba2 63.70(12) 3_545 24_556
O2 Fe1 Ba2 134.73(9) 5 24_556
O5 Fe1 Ba2 48.27(9) 19_556 24_556
K1 Fe1 Ba2 113.63(2) . 24_556
Ba2 Fe1 Ba2 77.984(14) 5 24_556
Ba1 Fe1 Ba2 167.78(2) 23_655 24_556
Ba1 Fe1 Ba2 69.996(12) 19_556 24_556
O4 Fe1 Ba3 117.52(10) 3_545 16_655
O6 Fe1 Ba3 55.98(11) 3_545 16_655
O2 Fe1 Ba3 53.64(9) 5 16_655
O5 Fe1 Ba3 135.41(10) 19_556 16_655
K1 Fe1 Ba3 115.75(2) . 16_655
Ba2 Fe1 Ba3 75.950(14) 5 16_655
Ba1 Fe1 Ba3 72.236(13) 23_655 16_655
Ba1 Fe1 Ba3 168.40(2) 19_556 16_655
Ba2 Fe1 Ba3 114.474(18) 24_556 16_655
O1 Fe2 O3 126.48(14) 24_556 .
O1 Fe2 O2 102.77(14) 24_556 .
O3 Fe2 O2 106.97(13) . .
O1 Fe2 O5 105.23(13) 24_556 19_556
O3 Fe2 O5 105.67(13) . 19_556
O2 Fe2 O5 108.94(14) . 19_556
O1 Fe2 K1 153.34(10) 24_556 .
O3 Fe2 K1 80.03(10) . .
O2 Fe2 K1 61.51(9) . .
O5 Fe2 K1 64.73(9) 19_556 .
O1 Fe2 Ba1 82.63(10) 24_556 19_556
O3 Fe2 Ba1 150.87(10) . 19_556
O2 Fe2 Ba1 61.21(9) . 19_556
O5 Fe2 Ba1 59.73(9) 19_556 19_556
K1 Fe2 Ba1 70.95(4) . 19_556
O1 Fe2 Ba2 116.57(10) 24_556 .
O3 Fe2 Ba2 55.53(10) . .
O2 Fe2 Ba2 55.27(9) . .
O5 Fe2 Ba2 137.36(9) 19_556 .
K1 Fe2 Ba2 73.86(2) . .
Ba1 Fe2 Ba2 116.066(19) 19_556 .
O1 Fe2 Ba2 57.65(10) 24_556 24_556
O3 Fe2 Ba2 119.41(10) . 24_556
O2 Fe2 Ba2 132.51(9) . 24_556
O5 Fe2 Ba2 50.80(9) 19_556 24_556
K1 Fe2 Ba2 115.28(2) . 24_556
Ba1 Fe2 Ba2 72.899(12) 19_556 24_556
Ba2 Fe2 Ba2 169.63(2) . 24_556
O1 Fe2 Ba2 124.28(10) 24_556 5
O3 Fe2 Ba2 50.60(9) . 5
O2 Fe2 Ba2 132.62(9) . 5
O5 Fe2 Ba2 56.99(9) 19_556 5
K1 Fe2 Ba2 72.73(2) . 5
Ba1 Fe2 Ba2 115.534(18) 19_556 5
Ba2 Fe2 Ba2 102.022(18) . 5
Ba2 Fe2 Ba2 77.247(15) 24_556 5
O1 Fe2 Ba3 51.84(10) 24_556 14_556
O3 Fe2 Ba3 122.62(10) . 14_556
O2 Fe2 Ba3 53.34(9) . 14_556
O5 Fe2 Ba3 131.24(9) 19_556 14_556
K1 Fe2 Ba3 114.56(2) . 14_556
Ba1 Fe2 Ba3 73.758(13) 19_556 14_556
Ba2 Fe2 Ba3 74.983(14) . 14_556
Ba2 Fe2 Ba3 103.984(17) 24_556 14_556
Ba2 Fe2 Ba3 170.27(2) 5 14_556
O2 K1 O2 119.647(14) . 9
O2 K1 O2 119.648(14) . 5
O2 K1 O2 119.648(14) 9 5
O2 K1 O5 60.64(8) . 19_556
O2 K1 O5 174.24(12) 9 19_556
O2 K1 O5 59.22(8) 5 19_556
O2 K1 O5 59.22(8) . 15_565
O2 K1 O5 60.64(8) 9 15_565
O2 K1 O5 174.24(12) 5 15_565
O5 K1 O5 119.840(10) 19_556 15_565
O2 K1 O5 174.24(12) . 23_655
O2 K1 O5 59.22(8) 9 23_655
O2 K1 O5 60.64(8) 5 23_655
O5 K1 O5 119.840(10) 19_556 23_655
O5 K1 O5 119.840(10) 15_565 23_655
O2 K1 O4 55.65(8) . 11_455
O2 K1 O4 92.87(8) 9 11_455
O2 K1 O4 129.97(9) 5 11_455
O5 K1 O4 91.72(8) 19_556 11_455
O5 K1 O4 54.84(8) 15_565 11_455
O5 K1 O4 129.20(9) 23_655 11_455
O2 K1 O4 92.87(8) . 3_545
O2 K1 O4 129.97(9) 9 3_545
O2 K1 O4 55.65(8) 5 3_545
O5 K1 O4 54.84(8) 19_556 3_545
O5 K1 O4 129.20(9) 15_565 3_545
O5 K1 O4 91.72(8) 23_655 3_545
O4 K1 O4 74.37(9) 11_455 3_545
O2 K1 O4 129.97(9) . 7_554
O2 K1 O4 55.65(8) 9 7_554
O2 K1 O4 92.87(8) 5 7_554
O5 K1 O4 129.20(9) 19_556 7_554
O5 K1 O4 91.72(8) 15_565 7_554
O5 K1 O4 54.84(8) 23_655 7_554
O4 K1 O4 74.37(9) 11_455 7_554
O4 K1 O4 74.37(9) 3_545 7_554
O2 K1 Fe1 91.48(6) . .
O2 K1 Fe1 147.93(6) 9 .
O2 K1 Fe1 33.92(6) 5 .
O5 K1 Fe1 33.89(5) 19_556 .
O5 K1 Fe1 148.09(6) 15_565 .
O5 K1 Fe1 90.60(6) 23_655 .
O4 K1 Fe1 99.52(7) 11_455 .
O4 K1 Fe1 31.70(5) 3_545 .
O4 K1 Fe1 99.44(7) 7_554 .
O2 K1 Fe1 147.93(6) . 5
O2 K1 Fe1 33.92(6) 9 5
O2 K1 Fe1 91.48(6) 5 5
O5 K1 Fe1 148.09(6) 19_556 5
O5 K1 Fe1 90.60(6) 15_565 5
O5 K1 Fe1 33.89(5) 23_655 5
O4 K1 Fe1 99.44(7) 11_455 5
O4 K1 Fe1 99.52(7) 3_545 5
O4 K1 Fe1 31.70(5) 7_554 5
Fe1 K1 Fe1 114.31(3) . 5
O2 K1 Fe1 33.92(6) . 9
O2 K1 Fe1 91.48(6) 9 9
O2 K1 Fe1 147.93(6) 5 9
O5 K1 Fe1 90.60(6) 19_556 9
O5 K1 Fe1 33.89(5) 15_565 9
O5 K1 Fe1 148.09(6) 23_655 9
O4 K1 Fe1 31.70(5) 11_455 9
O4 K1 Fe1 99.44(7) 3_545 9
O4 K1 Fe1 99.52(7) 7_554 9
Fe1 K1 Fe1 114.31(3) . 9
Fe1 K1 Fe1 114.31(3) 5 9
O1 K2 O1 90.20(10) 9 5
O1 K2 O1 90.20(10) 9 .
O1 K2 O1 90.20(10) 5 .
O1 K2 O3 164.69(9) 9 .
O1 K2 O3 93.25(9) 5 .
O1 K2 O3 74.89(9) . .
O1 K2 O3 74.90(9) 9 9
O1 K2 O3 164.69(9) 5 9
O1 K2 O3 93.25(9) . 9
O3 K2 O3 102.05(8) . 9
O1 K2 O3 93.25(9) 9 5
O1 K2 O3 74.90(9) 5 5
O1 K2 O3 164.69(9) . 5
O3 K2 O3 102.05(8) . 5
O3 K2 O3 102.05(8) 9 5
O1 K2 Ba2 57.43(7) 9 9
O1 K2 Ba2 113.12(7) 5 9
O1 K2 Ba2 138.34(7) . 9
O3 K2 Ba2 133.46(7) . 9
O3 K2 Ba2 55.87(7) 9 9
O3 K2 Ba2 54.03(7) 5 9
O1 K2 Ba2 138.34(7) 9 5
O1 K2 Ba2 57.43(7) 5 5
O1 K2 Ba2 113.12(7) . 5
O3 K2 Ba2 54.03(7) . 5
O3 K2 Ba2 133.46(7) 9 5
O3 K2 Ba2 55.87(7) 5 5
Ba2 K2 Ba2 108.537(13) 9 5
O1 K2 Ba2 113.12(7) 9 .
O1 K2 Ba2 138.34(7) 5 .
O1 K2 Ba2 57.42(7) . .
O3 K2 Ba2 55.87(7) . .
O3 K2 Ba2 54.03(7) 9 .
O3 K2 Ba2 133.46(7) 5 .
Ba2 K2 Ba2 108.538(13) 9 .
Ba2 K2 Ba2 108.538(13) 5 .
O1 K2 Ba3 54.87(7) 9 .
O1 K2 Ba3 54.87(7) 5 .
O1 K2 Ba3 54.88(7) . .
O3 K2 Ba3 116.14(7) . .
O3 K2 Ba3 116.14(7) 9 .
O3 K2 Ba3 116.14(7) 5 .
Ba2 K2 Ba3 110.390(12) 9 .
Ba2 K2 Ba3 110.390(12) 5 .
Ba2 K2 Ba3 110.389(12) . .
O1 K2 Ba1 124.63(7) 9 .
O1 K2 Ba1 67.01(7) 5 .
O1 K2 Ba1 43.45(7) . .
O3 K2 Ba1 44.66(6) . .
O3 K2 Ba1 124.43(7) 9 .
O3 K2 Ba1 124.45(7) 5 .
Ba2 K2 Ba1 177.90(2) 9 .
Ba2 K2 Ba1 69.674(5) 5 .
Ba2 K2 Ba1 71.337(5) . .
Ba3 K2 Ba1 71.481(11) . .
O1 K2 Ba1 43.45(7) 9 9
O1 K2 Ba1 124.63(7) 5 9
O1 K2 Ba1 67.01(7) . 9
O3 K2 Ba1 124.45(7) . 9
O3 K2 Ba1 44.66(6) 9 9
O3 K2 Ba1 124.43(7) 5 9
Ba2 K2 Ba1 71.338(5) 9 9
Ba2 K2 Ba1 177.90(2) 5 9
Ba2 K2 Ba1 69.673(5) . 9
Ba3 K2 Ba1 71.481(11) . 9
Ba1 K2 Ba1 110.406(11) . 9
O4 K3 O4 180.00(18) 23_655 11_455
O4 K3 O4 100.61(8) 23_655 19_556
O4 K3 O4 79.39(8) 11_455 19_556
O4 K3 O4 79.39(8) 23_655 7_554
O4 K3 O4 100.61(8) 11_455 7_554
O4 K3 O4 180.000(18) 19_556 7_554
O4 K3 O4 100.61(8) 23_655 15_565
O4 K3 O4 79.39(8) 11_455 15_565
O4 K3 O4 100.61(8) 19_556 15_565
O4 K3 O4 79.39(8) 7_554 15_565
O4 K3 O4 79.39(8) 23_655 3_545
O4 K3 O4 100.61(8) 11_455 3_545
O4 K3 O4 79.39(8) 19_556 3_545
O4 K3 O4 100.61(8) 7_554 3_545
O4 K3 O4 180.00(18) 15_565 3_545
O4 K3 Ba1 54.45(6) 23_655 3_545
O4 K3 Ba1 125.55(6) 11_455 3_545
O4 K3 Ba1 54.43(6) 19_556 3_545
O4 K3 Ba1 125.57(6) 7_554 3_545
O4 K3 Ba1 131.17(6) 15_565 3_545
O4 K3 Ba1 48.83(6) 3_545 3_545
O4 K3 Ba1 48.83(6) 23_655 23_655
O4 K3 Ba1 131.17(6) 11_455 23_655
O4 K3 Ba1 125.55(6) 19_556 23_655
O4 K3 Ba1 54.45(6) 7_554 23_655
O4 K3 Ba1 125.57(6) 15_565 23_655
O4 K3 Ba1 54.43(6) 3_545 23_655
Ba1 K3 Ba1 72.646(4) 3_545 23_655
O4 K3 Ba1 125.55(6) 23_655 15_565
O4 K3 Ba1 54.45(6) 11_455 15_565
O4 K3 Ba1 125.57(6) 19_556 15_565
O4 K3 Ba1 54.43(6) 7_554 15_565
O4 K3 Ba1 48.83(6) 15_565 15_565
O4 K3 Ba1 131.17(6) 3_545 15_565
Ba1 K3 Ba1 180.000(13) 3_545 15_565
Ba1 K3 Ba1 107.354(4) 23_655 15_565
O4 K3 Ba1 131.17(6) 23_655 11_455
O4 K3 Ba1 48.83(6) 11_455 11_455
O4 K3 Ba1 54.45(6) 19_556 11_455
O4 K3 Ba1 125.55(6) 7_554 11_455
O4 K3 Ba1 54.43(6) 15_565 11_455
O4 K3 Ba1 125.57(6) 3_545 11_455
Ba1 K3 Ba1 107.354(4) 3_545 11_455
Ba1 K3 Ba1 180.000(13) 23_655 11_455
Ba1 K3 Ba1 72.646(4) 15_565 11_455
O4 K3 Ba1 125.57(6) 23_655 19_556
O4 K3 Ba1 54.43(6) 11_455 19_556
O4 K3 Ba1 48.83(6) 19_556 19_556
O4 K3 Ba1 131.17(6) 7_554 19_556
O4 K3 Ba1 125.55(6) 15_565 19_556
O4 K3 Ba1 54.45(6) 3_545 19_556
Ba1 K3 Ba1 72.646(4) 3_545 19_556
Ba1 K3 Ba1 107.354(4) 23_655 19_556
Ba1 K3 Ba1 107.354(4) 15_565 19_556
Ba1 K3 Ba1 72.646(4) 11_455 19_556
O4 K3 Ba1 54.43(6) 23_655 7_554
O4 K3 Ba1 125.57(6) 11_455 7_554
O4 K3 Ba1 131.17(6) 19_556 7_554
O4 K3 Ba1 48.83(6) 7_554 7_554
O4 K3 Ba1 54.45(6) 15_565 7_554
O4 K3 Ba1 125.55(6) 3_545 7_554
Ba1 K3 Ba1 107.354(4) 3_545 7_554
Ba1 K3 Ba1 72.646(4) 23_655 7_554
Ba1 K3 Ba1 72.646(4) 15_565 7_554
Ba1 K3 Ba1 107.354(4) 11_455 7_554
Ba1 K3 Ba1 180.000(10) 19_556 7_554
O4 Ba3A O4 180.00(18) 23_655 11_455
O4 Ba3A O4 100.61(8) 23_655 19_556
O4 Ba3A O4 79.39(8) 11_455 19_556
O4 Ba3A O4 79.39(8) 23_655 7_554
O4 Ba3A O4 100.61(8) 11_455 7_554
O4 Ba3A O4 180.000(18) 19_556 7_554
O4 Ba3A O4 100.61(8) 23_655 15_565
O4 Ba3A O4 79.39(8) 11_455 15_565
O4 Ba3A O4 100.61(8) 19_556 15_565
O4 Ba3A O4 79.39(8) 7_554 15_565
O4 Ba3A O4 79.39(8) 23_655 3_545
O4 Ba3A O4 100.61(8) 11_455 3_545
O4 Ba3A O4 79.39(8) 19_556 3_545
O4 Ba3A O4 100.61(8) 7_554 3_545
O4 Ba3A O4 180.00(18) 15_565 3_545
O4 Ba3A Ba1 54.45(6) 23_655 3_545
O4 Ba3A Ba1 125.55(6) 11_455 3_545
O4 Ba3A Ba1 54.43(6) 19_556 3_545
O4 Ba3A Ba1 125.57(6) 7_554 3_545
O4 Ba3A Ba1 131.17(6) 15_565 3_545
O4 Ba3A Ba1 48.83(6) 3_545 3_545
O4 Ba3A Ba1 48.83(6) 23_655 23_655
O4 Ba3A Ba1 131.17(6) 11_455 23_655
O4 Ba3A Ba1 125.55(6) 19_556 23_655
O4 Ba3A Ba1 54.45(6) 7_554 23_655
O4 Ba3A Ba1 125.57(6) 15_565 23_655
O4 Ba3A Ba1 54.43(6) 3_545 23_655
Ba1 Ba3A Ba1 72.646(4) 3_545 23_655
O4 Ba3A Ba1 125.55(6) 23_655 15_565
O4 Ba3A Ba1 54.45(6) 11_455 15_565
O4 Ba3A Ba1 125.57(6) 19_556 15_565
O4 Ba3A Ba1 54.43(6) 7_554 15_565
O4 Ba3A Ba1 48.83(6) 15_565 15_565
O4 Ba3A Ba1 131.17(6) 3_545 15_565
Ba1 Ba3A Ba1 180.000(13) 3_545 15_565
Ba1 Ba3A Ba1 107.354(4) 23_655 15_565
O4 Ba3A Ba1 131.17(6) 23_655 11_455
O4 Ba3A Ba1 48.83(6) 11_455 11_455
O4 Ba3A Ba1 54.45(6) 19_556 11_455
O4 Ba3A Ba1 125.55(6) 7_554 11_455
O4 Ba3A Ba1 54.43(6) 15_565 11_455
O4 Ba3A Ba1 125.57(6) 3_545 11_455
Ba1 Ba3A Ba1 107.354(4) 3_545 11_455
Ba1 Ba3A Ba1 180.000(13) 23_655 11_455
Ba1 Ba3A Ba1 72.646(4) 15_565 11_455
O4 Ba3A Ba1 125.57(6) 23_655 19_556
O4 Ba3A Ba1 54.43(6) 11_455 19_556
O4 Ba3A Ba1 48.83(6) 19_556 19_556
O4 Ba3A Ba1 131.17(6) 7_554 19_556
O4 Ba3A Ba1 125.55(6) 15_565 19_556
O4 Ba3A Ba1 54.45(6) 3_545 19_556
Ba1 Ba3A Ba1 72.646(4) 3_545 19_556
Ba1 Ba3A Ba1 107.354(4) 23_655 19_556
Ba1 Ba3A Ba1 107.354(4) 15_565 19_556
Ba1 Ba3A Ba1 72.646(4) 11_455 19_556
O4 Ba3A Ba1 54.43(6) 23_655 7_554
O4 Ba3A Ba1 125.57(6) 11_455 7_554
O4 Ba3A Ba1 131.17(6) 19_556 7_554
O4 Ba3A Ba1 48.83(6) 7_554 7_554
O4 Ba3A Ba1 54.45(6) 15_565 7_554
O4 Ba3A Ba1 125.55(6) 3_545 7_554
Ba1 Ba3A Ba1 107.354(4) 3_545 7_554
Ba1 Ba3A Ba1 72.646(4) 23_655 7_554
Ba1 Ba3A Ba1 72.646(4) 15_565 7_554
Ba1 Ba3A Ba1 107.354(4) 11_455 7_554
Ba1 Ba3A Ba1 180.000(10) 19_556 7_554
Fe2 O1 Ba1 126.87(15) 18_665 .
Fe2 O1 K2 139.46(15) 18_665 .
Ba1 O1 K2 93.09(9) . .
Fe2 O1 Ba3 98.42(12) 18_665 .
Ba1 O1 Ba3 100.66(10) . .
K2 O1 Ba3 77.89(8) . .
Fe2 O1 Ba2 91.13(11) 18_665 .
Ba1 O1 Ba2 97.57(10) . .
K2 O1 Ba2 75.21(8) . .
Ba3 O1 Ba2 148.13(11) . .
Fe1 O2 Fe2 168.27(19) 9 .
Fe1 O2 Ba2 90.02(11) 9 .
Fe2 O2 Ba2 92.51(11) . .
Fe1 O2 Ba3 95.32(11) 9 14_556
Fe2 O2 Ba3 95.76(11) . 14_556
Ba2 O2 Ba3 96.77(9) . 14_556
Fe1 O2 K1 83.68(11) 9 .
Fe2 O2 K1 84.87(11) . .
Ba2 O2 K1 89.73(9) . .
Ba3 O2 K1 173.43(12) 14_556 .
Fe1 O2 Ba1 90.55(11) 9 19_556
Fe2 O2 Ba1 85.38(10) . 19_556
Ba2 O2 Ba1 172.03(12) . 19_556
Ba3 O2 Ba1 91.10(8) 14_556 19_556
K1 O2 Ba1 82.43(9) . 19_556
Fe2 O3 K2 144.40(15) . .
Fe2 O3 Ba1 123.56(14) . .
K2 O3 Ba1 91.81(9) . .
Fe2 O3 Ba2 99.29(12) . 5
K2 O3 Ba2 77.88(8) . 5
Ba1 O3 Ba2 97.33(9) . 5
Fe2 O3 Ba2 93.11(11) . .
K2 O3 Ba2 76.41(8) . .
Ba1 O3 Ba2 98.01(9) . .
Ba2 O3 Ba2 150.35(12) 5 .
Fe1 O4 Ba1 130.18(15) 3 .
Fe1 O4 Ba3A 147.89(15) 3 3
Ba1 O4 Ba3A 81.93(8) . 3
Fe1 O4 K3 147.89(15) 3 3
Ba1 O4 K3 81.93(8) . 3
Fe1 O4 Ba1 96.46(12) 3 24_556
Ba1 O4 Ba1 95.89(9) . 24_556
Ba3A O4 Ba1 77.30(8) 3 24_556
K3 O4 Ba1 77.30(8) 3 24_556
Fe1 O4 Ba1 96.71(11) 3 18_665
Ba1 O4 Ba1 95.88(9) . 18_665
Ba3A O4 Ba1 77.29(8) 3 18_665
K3 O4 Ba1 77.29(8) 3 18_665
Ba1 O4 Ba1 150.10(12) 24_556 18_665
Fe1 O4 K1 74.83(10) 3 3
Ba1 O4 K1 154.99(12) . 3
Ba3A O4 K1 73.06(8) 3 3
K3 O4 K1 73.06(8) 3 3
Ba1 O4 K1 78.88(7) 24_556 3
Ba1 O4 K1 78.87(7) 18_665 3
Fe2 O5 Fe1 162.14(18) 22_566 22_566
Fe2 O5 Ba2 97.01(11) 22_566 5
Fe1 O5 Ba2 100.83(12) 22_566 5
Fe2 O5 Ba1 86.58(11) 22_566 .
Fe1 O5 Ba1 92.01(11) 22_566 .
Ba2 O5 Ba1 92.49(8) 5 .
Fe2 O5 Ba2 91.44(11) 22_566 15_566
Fe1 O5 Ba2 85.88(10) 22_566 15_566
Ba2 O5 Ba2 100.70(10) 5 15_566
Ba1 O5 Ba2 166.81(11) . 15_566
Fe2 O5 K1 81.69(10) 22_566 15_566
Fe1 O5 K1 80.50(10) 22_566 15_566
Ba2 O5 K1 173.83(12) 5 15_566
Ba1 O5 K1 81.42(8) . 15_566
Ba2 O5 K1 85.39(8) 15_566 15_566
Fe1 O6 Ba2 126.93(16) 3 .
Fe1 O6 K4A 135.50(16) 3 2_564
Ba2 O6 K4A 97.32(11) . 2_564
Fe1 O6 Ba4 135.50(16) 3 2_564
Ba2 O6 Ba4 97.32(11) . 2_564
Fe1 O6 Ba3 93.61(13) 3 14_556
Ba2 O6 Ba3 102.53(11) . 14_556
K4A O6 Ba3 79.45(9) 2_564 14_556
Ba4 O6 Ba3 79.45(9) 2_564 14_556
Fe1 O6 Ba2 85.82(13) 3 23_665
Ba2 O6 Ba2 99.18(11) . 23_665
K4A O6 Ba2 82.20(9) 2_564 23_665
Ba4 O6 Ba2 82.20(9) 2_564 23_665
Ba3 O6 Ba2 153.09(12) 14_556 23_665

loop_
_geom_bond_atom_site_label_1
_geom_bond_atom_site_label_2
_geom_bond_distance
_geom_bond_site_symmetry_2
Ba1 O4 2.603(3) .
Ba1 O1 2.605(3) .
Ba1 O3 2.660(3) .
Ba1 O4 2.854(3) 18_665
Ba1 O4 2.855(3) 24_556
Ba1 O5 2.953(3) .
Ba1 O2 3.000(3) 22_566
Ba1 Fe2 3.4125(7) 22_566
Ba1 Ba3A 3.4235(3) 3
Ba1 K3 3.4235(3) 3
Ba1 Fe1 3.5586(6) 20_566
Ba1 Fe1 3.5655(6) 22_566
Ba2 O6 2.572(3) .
Ba2 O5 2.758(3) 9
Ba2 O3 2.835(3) 9
Ba2 O2 2.905(3) .
Ba2 O3 2.916(3) .
Ba2 O1 2.984(3) .
Ba2 O5 3.037(3) 15_565
Ba2 O6 3.263(4) 20_565
Ba2 K2 3.4243(4) .
Ba2 Fe1 3.4638(7) 9
Ba2 Fe2 3.5319(6) .
Ba3 O1 2.903(3) 9
Ba3 O1 2.903(3) 5
Ba3 O1 2.903(3) .
Ba3 O2 2.944(3) 22_566
Ba3 O2 2.944(3) 18_665
Ba3 O2 2.944(3) 14_656
Ba3 O6 3.023(4) 22_566
Ba3 O6 3.023(4) 18_665
Ba3 O6 3.023(4) 14_656
Ba3 K2 3.4699(9) .
Ba3 K4A 3.6170(5) .
Ba4 O6 2.615(3) 22_566
Ba4 O6 2.615(3) 10_655
Ba4 O6 2.615(3) 18_665
Ba4 O6 2.615(3) 6_556
Ba4 O6 2.615(3) 14_656
Ba4 O6 2.615(3) 2_565
Ba4 Ba3 3.6170(5) 13_666
Ba4 Ba2 3.8944(3) 22_566
Ba4 Ba2 3.8944(3) 10_655
Ba4 Ba2 3.8944(3) 18_665
Ba4 Ba2 3.8944(3) 6_556
K4A O6 2.615(3) 22_566
K4A O6 2.615(3) 10_655
K4A O6 2.615(3) 18_665
K4A O6 2.615(3) 6_556
K4A O6 2.615(3) 14_656
K4A O6 2.615(3) 2_565
K4A Ba3 3.6170(5) 13_666
K4A Ba2 3.8944(3) 22_566
K4A Ba2 3.8944(3) 10_655
K4A Ba2 3.8944(3) 18_665
K4A Ba2 3.8944(3) 6_556
Fe1 O4 1.828(3) 3_545
Fe1 O6 1.846(3) 3_545
Fe1 O2 1.885(3) 5
Fe1 O5 1.898(3) 19_556
Fe1 K1 3.3568(8) .
Fe1 Ba2 3.4637(7) 5
Fe1 Ba1 3.5585(6) 23_655
Fe1 Ba1 3.5654(6) 19_556
Fe1 Ba2 3.6298(6) 24_556
Fe1 Ba3 3.6400(6) 16_655
Fe2 O1 1.831(3) 24_556
Fe2 O3 1.840(3) .
Fe2 O2 1.885(3) .
Fe2 O5 1.896(3) 19_556
Fe2 K1 3.3915(9) .
Fe2 Ba1 3.4124(7) 19_556
Fe2 Ba2 3.5323(6) 24_556
Fe2 Ba2 3.6203(6) 5
Fe2 Ba3 3.6516(6) 14_556
K1 O2 2.993(3) .
K1 O2 2.993(3) 9
K1 O2 2.993(3) 5
K1 O5 3.100(3) 19_556
K1 O5 3.100(3) 15_565
K1 O5 3.100(3) 23_655
K1 O4 3.334(3) 11_455
K1 O4 3.334(3) 3_545
K1 O4 3.334(3) 7_554
K1 Fe1 3.3568(8) 5
K1 Fe1 3.3568(8) 9
K2 O1 2.605(3) 9
K2 O1 2.605(3) 5
K2 O1 2.605(3) .
K2 O3 2.606(3) .
K2 O3 2.606(3) 9
K2 O3 2.606(3) 5
K2 Ba2 3.4243(4) 9
K2 Ba2 3.4243(4) 5
K2 Ba1 3.7822(3) 9
K3 O4 2.619(3) 23_655
K3 O4 2.619(3) 11_455
K3 O4 2.619(3) 19_556
K3 O4 2.619(3) 7_554
K3 O4 2.619(3) 15_565
K3 O4 2.619(3) 3_545
K3 Ba1 3.4235(3) 3_545
K3 Ba1 3.4235(3) 23_655
K3 Ba1 3.4235(3) 15_565
K3 Ba1 3.4235(3) 11_455
K3 Ba1 3.4235(3) 19_556
K3 Ba1 3.4235(3) 7_554
Ba3A O4 2.619(3) 23_655
Ba3A O4 2.619(3) 11_455
Ba3A O4 2.619(3) 19_556
Ba3A O4 2.619(3) 7_554
Ba3A O4 2.619(3) 15_565
Ba3A O4 2.619(3) 3_545
Ba3A Ba1 3.4235(3) 3_545
Ba3A Ba1 3.4235(3) 23_655
Ba3A Ba1 3.4235(3) 15_565
Ba3A Ba1 3.4235(3) 11_455
Ba3A Ba1 3.4235(3) 19_556
Ba3A Ba1 3.4235(3) 7_554
O1 Fe2 1.831(3) 18_665
O2 Fe1 1.885(3) 9
O2 Ba3 2.944(3) 14_556
O2 Ba1 3.000(3) 19_556
O3 Ba2 2.835(3) 5
O4 Fe1 1.828(3) 3
O4 Ba3A 2.619(3) 3
O4 K3 2.619(3) 3
O4 Ba1 2.855(3) 24_556
O4 Ba1 2.855(3) 18_665
O4 K1 3.334(3) 3
O5 Fe2 1.896(3) 22_566
O5 Fe1 1.898(3) 22_566
O5 Ba2 2.758(3) 5
O5 Ba2 3.037(3) 15_566
O5 K1 3.100(3) 15_566
O6 Fe1 1.846(3) 3
O6 K4A 2.615(3) 2_564
O6 Ba4 2.615(3) 2_564
O6 Ba3 3.023(4) 14_556
O6 Ba2 3.263(4) 23_665
